data_4130611
loop_
_publ_author_name
'Anaby, Aviel'
'Feller, Moran'
'Ben-David, Yehoshoa'
'Leitus, Gregory'
'Diskin-Posner, Yael'
'Shimon, Linda J. W.'
'Milstein, David'

_publ_section_title
;
 Bottom-Up Construction of a CO2-Based Cycle for the Photocarbonylation of
 Benzene, Promoted by a Rhodium(I) Pincer Complex.
;
_journal_issue 31
_journal_name_full 'Journal of the American Chemical Society'
_journal_page_first 9941
_journal_page_last 9950
_journal_paper_doi 10.1021/jacs.6b05128
_journal_volume 138
_journal_year 2016
_chemical_formula_moiety 'C30 H48 N O P2 Rh'
_chemical_formula_sum 'C30 H48 N O P2 Rh'
_chemical_formula_weight 603.54
_space_group_crystal_system triclinic
_space_group_IT_number 2
_space_group_name_Hall '-P 1'
_space_group_name_H-M_alt 'P -1'
_atom_sites_solution_hydrogens geom
_audit_creation_method SHELXL-2014/7
_cell_angle_alpha 93.68(3)
_cell_angle_beta 106.38(3)
_cell_angle_gamma 91.70(3)
_cell_formula_units_Z 4
_cell_length_a 10.532(2)
_cell_length_b 17.220(3)
_cell_length_c 17.597(4)
_cell_measurement_reflns_used 39222
_cell_measurement_temperature 100(2)
_cell_measurement_theta_max 27.5
_cell_measurement_theta_min 2.2
_cell_volume 3051.8(12)
_computing_cell_refinement 'Software Bruker KappaApex CCD'
_computing_data_collection 'Software Bruker KappaApex CCD'
_computing_data_reduction 'Software Bruker KappaApex CCD'
_computing_structure_refinement 'SHELXL-2014/7 (Sheldrick, 2014)'
_computing_structure_solution SHELXT
_diffrn_ambient_temperature 100(2)
_diffrn_measured_fraction_theta_full 0.974
_diffrn_measured_fraction_theta_max 0.968
_diffrn_measurement_device_type 'Bruker KappaApex CCD'
_diffrn_measurement_method 'phi and omega scans'
_diffrn_radiation_type MoK\a
_diffrn_radiation_wavelength 0.71073
_diffrn_reflns_av_R_equivalents 0.0282
_diffrn_reflns_av_unetI/netI 0.0365
_diffrn_reflns_Laue_measured_fraction_full 0.974
_diffrn_reflns_Laue_measured_fraction_max 0.968
_diffrn_reflns_limit_h_max 12
_diffrn_reflns_limit_h_min -13
_diffrn_reflns_limit_k_max 22
_diffrn_reflns_limit_k_min -20
_diffrn_reflns_limit_l_max 22
_diffrn_reflns_limit_l_min -19
_diffrn_reflns_number 39222
_diffrn_reflns_point_group_measured_fraction_full 0.974
_diffrn_reflns_point_group_measured_fraction_max 0.968
_diffrn_reflns_theta_full 25.242
_diffrn_reflns_theta_max 27.573
_diffrn_reflns_theta_min 2.632
_exptl_absorpt_coefficient_mu 0.686
_exptl_absorpt_correction_T_max 0.937
_exptl_absorpt_correction_T_min 0.872
_exptl_absorpt_correction_type multi-scan
_exptl_absorpt_process_details 'Bruker Apex2'
_exptl_crystal_colour green
_exptl_crystal_density_diffrn 1.314
_exptl_crystal_description prism
_exptl_crystal_F_000 1272
_exptl_crystal_size_max 0.190
_exptl_crystal_size_mid 0.150
_exptl_crystal_size_min 0.080
_refine_diff_density_max 0.703
_refine_diff_density_min -0.460
_refine_diff_density_rms 0.068
_refine_ls_extinction_method none
_refine_ls_goodness_of_fit_ref 1.022
_refine_ls_hydrogen_treatment constr
_refine_ls_matrix_type full
_refine_ls_number_parameters 655
_refine_ls_number_reflns 13663
_refine_ls_number_restraints 0
_refine_ls_restrained_S_all 1.022
_refine_ls_R_factor_all 0.0391
_refine_ls_R_factor_gt 0.0275
_refine_ls_shift/su_max 0.001
_refine_ls_shift/su_mean 0.000
_refine_ls_structure_factor_coef Fsqd
_refine_ls_weighting_details 'w=1/[\s^2^(Fo^2^)+(0.0208P)^2^+2.1027P] where P=(Fo^2^+2Fc^2^)/3'
_refine_ls_weighting_scheme calc
_refine_ls_wR_factor_gt 0.0575
_refine_ls_wR_factor_ref 0.0626
_reflns_Friedel_coverage 0.000
_reflns_number_gt 11377
_reflns_number_total 13663
_reflns_threshold_expression 'I > 2\s(I)'
_cod_data_source_file ja6b05128_si_002.cif
_cod_data_source_block complex5
_cod_original_cell_volume 3051.8(11)
_cod_database_code 4130611
_shelx_shelxl_version_number 2014/7
_shelx_space_group_comment
;
The symmetry employed for this shelxl refinement is uniquely defined
by the following loop, which should always be used as a source of
symmetry information in preference to the above space-group names.
They are only intended as comments.
;
_shelx_estimated_absorpt_t_min 0.881
_shelx_estimated_absorpt_t_max 0.947

loop_
_space_group_symop_operation_xyz
'x, y, z'
'-x, -y, -z'

loop_
_atom_site_label
_atom_site_type_symbol
_atom_site_fract_x
_atom_site_fract_y
_atom_site_fract_z
_atom_site_U_iso_or_equiv
_atom_site_adp_type
_atom_site_occupancy
_atom_site_site_symmetry_order
_atom_site_calc_flag
_atom_site_refinement_flags_posn
_atom_site_refinement_flags_adp
Rh1 Rh 0.61599(2) 0.69369(2) 0.72956(2) 0.01411(4) Uani 1 1 d . .
P1 P 0.42358(5) 0.75689(3) 0.71456(3) 0.01538(11) Uani 1 1 d . .
P2 P 0.75868(5) 0.59459(3) 0.74261(3) 0.01588(11) Uani 1 1 d . .
O1 O 0.65962(15) 0.74544(9) 0.58605(9) 0.0269(3) Uani 1 1 d . .
N1 N 0.53021(15) 0.62615(9) 0.80271(10) 0.0156(3) Uani 1 1 d . .
C1 C 0.66391(19) 0.51996(12) 0.77793(13) 0.0202(4) Uani 1 1 d . .
H1A H 0.6108 0.4859 0.7318 0.024 Uiso 1 1 calc R U
H1B H 0.7268 0.4872 0.8134 0.024 Uiso 1 1 calc R U
C2 C 0.57293(18) 0.55411(11) 0.82192(12) 0.0168(4) Uani 1 1 d . .
C3 C 0.5256(2) 0.51173(12) 0.87344(12) 0.0209(4) Uani 1 1 d . .
H3 H 0.5597 0.4625 0.8874 0.025 Uiso 1 1 calc R U
C4 C 0.4285(2) 0.54153(13) 0.90435(12) 0.0220(5) Uani 1 1 d . .
H4 H 0.3956 0.5134 0.9401 0.026 Uiso 1 1 calc R U
C5 C 0.38033(19) 0.61288(13) 0.88230(12) 0.0210(4) Uani 1 1 d . .
H5 H 0.3123 0.6339 0.9019 0.025 Uiso 1 1 calc R U
C6 C 0.43178(18) 0.65383(12) 0.83130(11) 0.0161(4) Uani 1 1 d . .
C7 C 0.38055(19) 0.73124(12) 0.80534(12) 0.0187(4) Uani 1 1 d . .
H7A H 0.4187 0.7721 0.8487 0.022 Uiso 1 1 calc R U
H7B H 0.2830 0.7294 0.7948 0.022 Uiso 1 1 calc R U
C8 C 0.92273(19) 0.60150(12) 0.82300(12) 0.0204(4) Uani 1 1 d . .
C9 C 1.0072(2) 0.67086(14) 0.81096(15) 0.0320(6) Uani 1 1 d . .
H9A H 1.0864 0.6792 0.8566 0.048 Uiso 1 1 calc R U
H9B H 0.9556 0.7176 0.8062 0.048 Uiso 1 1 calc R U
H9C H 1.0338 0.6602 0.7624 0.048 Uiso 1 1 calc R U
C10 C 1.0040(2) 0.52877(13) 0.82965(14) 0.0276(5) Uani 1 1 d . .
H10A H 1.0367 0.5212 0.7829 0.041 Uiso 1 1 calc R U
H10B H 0.9482 0.4832 0.8327 0.041 Uiso 1 1 calc R U
H10C H 1.0794 0.5354 0.8777 0.041 Uiso 1 1 calc R U
C11 C 0.8880(2) 0.61805(16) 0.90124(13) 0.0333(6) Uani 1 1 d . .
H11A H 0.9693 0.6316 0.9442 0.050 Uiso 1 1 calc R U
H11B H 0.8436 0.5716 0.9133 0.050 Uiso 1 1 calc R U
H11C H 0.8289 0.6615 0.8962 0.050 Uiso 1 1 calc R U
C12 C 0.7763(2) 0.54362(13) 0.64812(13) 0.0220(4) Uani 1 1 d . .
C13 C 0.6422(2) 0.54995(14) 0.58512(13) 0.0275(5) Uani 1 1 d . .
H13A H 0.6460 0.5250 0.5342 0.041 Uiso 1 1 calc R U
H13B H 0.6235 0.6050 0.5791 0.041 Uiso 1 1 calc R U
H13C H 0.5719 0.5238 0.6020 0.041 Uiso 1 1 calc R U
C14 C 0.8840(2) 0.58710(14) 0.62141(14) 0.0285(5) Uani 1 1 d . .
H14A H 0.9712 0.5790 0.6578 0.043 Uiso 1 1 calc R U
H14B H 0.8682 0.6429 0.6218 0.043 Uiso 1 1 calc R U
H14C H 0.8813 0.5671 0.5675 0.043 Uiso 1 1 calc R U
C15 C 0.8067(2) 0.45708(13) 0.65265(14) 0.0274(5) Uani 1 1 d . .
H15A H 0.7365 0.4288 0.6678 0.041 Uiso 1 1 calc R U
H15B H 0.8918 0.4518 0.6924 0.041 Uiso 1 1 calc R U
H15C H 0.8111 0.4353 0.6007 0.041 Uiso 1 1 calc R U
C16 C 0.28617(19) 0.70855(12) 0.62932(13) 0.0216(4) Uani 1 1 d . .
C17 C 0.2790(2) 0.62160(13) 0.64392(14) 0.0271(5) Uani 1 1 d . .
H17A H 0.2513 0.6156 0.6920 0.041 Uiso 1 1 calc R U
H17B H 0.3664 0.6003 0.6507 0.041 Uiso 1 1 calc R U
H17C H 0.2146 0.5935 0.5984 0.041 Uiso 1 1 calc R U
C18 C 0.1482(2) 0.74012(14) 0.61934(14) 0.0282(5) Uani 1 1 d . .
H18A H 0.1475 0.7935 0.6030 0.042 Uiso 1 1 calc R U
H18B H 0.1264 0.7400 0.6700 0.042 Uiso 1 1 calc R U
H18C H 0.0823 0.7070 0.5787 0.042 Uiso 1 1 calc R U
C19 C 0.3255(2) 0.71445(14) 0.55190(13) 0.0286(5) Uani 1 1 d . .
H19A H 0.2627 0.6823 0.5088 0.043 Uiso 1 1 calc R U
H19B H 0.4149 0.6959 0.5592 0.043 Uiso 1 1 calc R U
H19C H 0.3240 0.7688 0.5385 0.043 Uiso 1 1 calc R U
C20 C 0.4042(2) 0.86582(12) 0.72006(12) 0.0193(4) Uani 1 1 d . .
C21 C 0.2825(2) 0.89150(13) 0.74524(14) 0.0284(5) Uani 1 1 d . .
H21A H 0.2819 0.9485 0.7489 0.043 Uiso 1 1 calc R U
H21B H 0.2863 0.8724 0.7971 0.043 Uiso 1 1 calc R U
H21C H 0.2016 0.8699 0.7058 0.043 Uiso 1 1 calc R U
C22 C 0.5271(2) 0.90169(13) 0.78273(14) 0.0288(5) Uani 1 1 d . .
H22A H 0.6064 0.8893 0.7666 0.043 Uiso 1 1 calc R U
H22B H 0.5327 0.8804 0.8339 0.043 Uiso 1 1 calc R U
H22C H 0.5210 0.9584 0.7880 0.043 Uiso 1 1 calc R U
C23 C 0.4017(3) 0.89774(13) 0.64081(14) 0.0312(5) Uani 1 1 d . .
H23A H 0.4118 0.9547 0.6475 0.047 Uiso 1 1 calc R U
H23B H 0.3171 0.8820 0.6015 0.047 Uiso 1 1 calc R U
H23C H 0.4746 0.8770 0.6225 0.047 Uiso 1 1 calc R U
C24 C 0.69110(19) 0.75575(12) 0.65919(12) 0.0185(4) Uani 1 1 d . .
C25 C 0.79373(19) 0.82319(12) 0.69391(12) 0.0181(4) Uani 1 1 d . .
C26 C 0.8367(2) 0.84535(13) 0.77464(13) 0.0220(4) Uani 1 1 d . .
H26 H 0.8030 0.8174 0.8102 0.026 Uiso 1 1 calc R U
C27 C 0.9280(2) 0.90766(13) 0.80448(14) 0.0271(5) Uani 1 1 d . .
H27 H 0.9560 0.9220 0.8599 0.032 Uiso 1 1 calc R U
C28 C 0.9780(2) 0.94859(13) 0.75367(15) 0.0291(5) Uani 1 1 d . .
H28 H 1.0399 0.9914 0.7739 0.035 Uiso 1 1 calc R U
C29 C 0.9374(2) 0.92685(13) 0.67273(15) 0.0285(5) Uani 1 1 d . .
H29 H 0.9723 0.9545 0.6375 0.034 Uiso 1 1 calc R U
C30 C 0.8462(2) 0.86500(12) 0.64347(13) 0.0223(5) Uani 1 1 d . .
H30 H 0.8188 0.8507 0.5880 0.027 Uiso 1 1 calc R U
Rh2 Rh 0.52201(2) 0.78936(2) 0.21812(2) 0.01405(4) Uani 1 1 d . .
P3 P 0.31426(5) 0.81935(3) 0.14665(3) 0.01523(10) Uani 1 1 d . .
P4 P 0.70030(5) 0.75955(3) 0.31983(3) 0.01548(11) Uani 1 1 d . .
O2 O 0.54580(15) 0.66583(9) 0.10630(9) 0.0267(3) Uani 1 1 d . .
N2 N 0.45946(15) 0.84360(10) 0.31353(10) 0.0170(3) Uani 1 1 d . .
C31 C 0.27757(19) 0.89685(12) 0.21424(12) 0.0188(4) Uani 1 1 d . .
H31A H 0.2985 0.9484 0.1975 0.023 Uiso 1 1 calc R U
H31B H 0.1818 0.8934 0.2099 0.023 Uiso 1 1 calc R U
C32 C 0.35570(19) 0.89056(12) 0.29956(12) 0.0188(4) Uani 1 1 d . .
C33 C 0.3217(2) 0.93168(13) 0.36070(13) 0.0259(5) Uani 1 1 d . .
H33 H 0.2498 0.9652 0.3493 0.031 Uiso 1 1 calc R U
C34 C 0.3937(2) 0.92335(15) 0.43847(13) 0.0305(5) Uani 1 1 d . .
H34 H 0.3733 0.9522 0.4810 0.037 Uiso 1 1 calc R U
C35 C 0.4954(2) 0.87261(14) 0.45355(13) 0.0279(5) Uani 1 1 d . .
H35 H 0.5441 0.8650 0.5066 0.033 Uiso 1 1 calc R U
C36 C 0.52540(19) 0.83300(13) 0.39029(12) 0.0201(4) Uani 1 1 d . .
C37 C 0.62757(19) 0.77275(13) 0.40368(12) 0.0206(4) Uani 1 1 d . .
H37A H 0.5863 0.7225 0.4111 0.025 Uiso 1 1 calc R U
H37B H 0.6990 0.7885 0.4529 0.025 Uiso 1 1 calc R U
C38 C 0.18857(19) 0.73759(12) 0.14321(13) 0.0221(5) Uani 1 1 d . .
C39 C 0.0424(2) 0.75484(14) 0.10673(14) 0.0275(5) Uani 1 1 d . .
H39A H 0.0261 0.7610 0.0499 0.041 Uiso 1 1 calc R U
H39B H 0.0223 0.8029 0.1330 0.041 Uiso 1 1 calc R U
H39C H -0.0144 0.7115 0.1141 0.041 Uiso 1 1 calc R U
C40 C 0.2233(2) 0.66527(13) 0.09835(15) 0.0292(5) Uani 1 1 d . .
H40A H 0.1671 0.6203 0.1026 0.044 Uiso 1 1 calc R U
H40B H 0.3166 0.6546 0.1216 0.044 Uiso 1 1 calc R U
H40C H 0.2082 0.6749 0.0423 0.044 Uiso 1 1 calc R U
C41 C 0.2083(2) 0.71817(14) 0.22968(14) 0.0285(5) Uani 1 1 d . .
H41A H 0.1497 0.6732 0.2309 0.043 Uiso 1 1 calc R U
H41B H 0.1870 0.7631 0.2601 0.043 Uiso 1 1 calc R U
H41C H 0.3007 0.7058 0.2532 0.043 Uiso 1 1 calc R U
C42 C 0.26842(19) 0.86803(12) 0.04984(12) 0.0194(4) Uani 1 1 d . .
C43 C 0.1408(2) 0.91259(14) 0.03472(13) 0.0270(5) Uani 1 1 d . .
H43A H 0.1280 0.9395 -0.0141 0.041 Uiso 1 1 calc R U
H43B H 0.1475 0.9508 0.0796 0.041 Uiso 1 1 calc R U
H43C H 0.0652 0.8759 0.0290 0.041 Uiso 1 1 calc R U
C44 C 0.3831(2) 0.92616(13) 0.05327(13) 0.0258(5) Uani 1 1 d . .
H44A H 0.4653 0.8985 0.0611 0.039 Uiso 1 1 calc R U
H44B H 0.3928 0.9655 0.0976 0.039 Uiso 1 1 calc R U
H44C H 0.3647 0.9517 0.0034 0.039 Uiso 1 1 calc R U
C45 C 0.2571(3) 0.80751(14) -0.01983(13) 0.0328(6) Uani 1 1 d . .
H45A H 0.2509 0.8342 -0.0682 0.049 Uiso 1 1 calc R U
H45B H 0.1777 0.7734 -0.0276 0.049 Uiso 1 1 calc R U
H45C H 0.3357 0.7763 -0.0083 0.049 Uiso 1 1 calc R U
C46 C 0.8518(2) 0.82881(13) 0.35357(13) 0.0224(5) Uani 1 1 d . .
C47 C 0.9268(2) 0.82770(16) 0.29051(14) 0.0354(6) Uani 1 1 d . .
H47A H 0.9974 0.8689 0.3051 0.053 Uiso 1 1 calc R U
H47B H 0.8653 0.8365 0.2388 0.053 Uiso 1 1 calc R U
H47C H 0.9655 0.7770 0.2873 0.053 Uiso 1 1 calc R U
C48 C 0.9516(2) 0.81368(16) 0.43286(14) 0.0370(6) Uani 1 1 d . .
H48A H 1.0166 0.8578 0.4500 0.055 Uiso 1 1 calc R U
H48B H 0.9973 0.7661 0.4262 0.055 Uiso 1 1 calc R U
H48C H 0.9047 0.8075 0.4731 0.055 Uiso 1 1 calc R U
C49 C 0.7969(2) 0.90895(14) 0.36046(17) 0.0393(6) Uani 1 1 d . .
H49A H 0.7575 0.9120 0.4047 0.059 Uiso 1 1 calc R U
H49B H 0.7290 0.9173 0.3110 0.059 Uiso 1 1 calc R U
H49C H 0.8687 0.9491 0.3701 0.059 Uiso 1 1 calc R U
C50 C 0.7479(2) 0.65540(13) 0.32608(13) 0.0265(5) Uani 1 1 d . .
C51 C 0.6161(2) 0.60685(14) 0.29922(15) 0.0348(6) Uani 1 1 d . .
H51A H 0.5649 0.6211 0.2467 0.052 Uiso 1 1 calc R U
H51B H 0.5655 0.6171 0.3375 0.052 Uiso 1 1 calc R U
H51C H 0.6339 0.5514 0.2963 0.052 Uiso 1 1 calc R U
C52 C 0.8230(3) 0.63289(15) 0.40933(16) 0.0474(7) Uani 1 1 d . .
H52A H 0.8273 0.5761 0.4089 0.071 Uiso 1 1 calc R U
H52B H 0.7765 0.6513 0.4476 0.071 Uiso 1 1 calc R U
H52C H 0.9130 0.6569 0.4247 0.071 Uiso 1 1 calc R U
C53 C 0.8263(3) 0.63456(16) 0.26693(17) 0.0426(7) Uani 1 1 d . .
H53A H 0.9149 0.6604 0.2857 0.064 Uiso 1 1 calc R U
H53B H 0.7800 0.6519 0.2148 0.064 Uiso 1 1 calc R U
H53C H 0.8343 0.5780 0.2625 0.064 Uiso 1 1 calc R U
C54 C 0.57298(19) 0.73574(12) 0.12865(12) 0.0182(4) Uani 1 1 d . .
C55 C 0.64472(19) 0.78091(12) 0.07978(12) 0.0186(4) Uani 1 1 d . .
C56 C 0.69748(19) 0.85594(12) 0.10444(12) 0.0206(4) Uani 1 1 d . .
H56 H 0.6920 0.8791 0.1538 0.025 Uiso 1 1 calc R U
C57 C 0.7582(2) 0.89796(13) 0.05858(13) 0.0248(5) Uani 1 1 d . .
H57 H 0.7975 0.9485 0.0775 0.030 Uiso 1 1 calc R U
C58 C 0.7611(2) 0.86572(14) -0.01532(13) 0.0259(5) Uani 1 1 d . .
H58 H 0.7996 0.8948 -0.0480 0.031 Uiso 1 1 calc R U
C59 C 0.7075(2) 0.79090(14) -0.04114(13) 0.0257(5) Uani 1 1 d . .
H59 H 0.7089 0.7689 -0.0918 0.031 Uiso 1 1 calc R U
C60 C 0.6521(2) 0.74808(13) 0.00640(12) 0.0211(4) Uani 1 1 d . .
H60 H 0.6188 0.6961 -0.0109 0.025 Uiso 1 1 calc R U

loop_
_atom_site_aniso_label
_atom_site_aniso_U_11
_atom_site_aniso_U_22
_atom_site_aniso_U_33
_atom_site_aniso_U_23
_atom_site_aniso_U_13
_atom_site_aniso_U_12
Rh1 0.01204(7) 0.01509(8) 0.01546(8) 0.00318(6) 0.00400(6) -0.00015(5)
P1 0.0138(2) 0.0164(3) 0.0159(3) 0.0041(2) 0.00351(19) 0.00130(19)
P2 0.0130(2) 0.0164(3) 0.0179(3) 0.0009(2) 0.00408(19) 0.00033(19)
O1 0.0312(8) 0.0315(9) 0.0172(8) 0.0035(7) 0.0061(6) -0.0065(7)
N1 0.0141(8) 0.0159(9) 0.0160(9) 0.0025(7) 0.0029(6) 0.0005(6)
C1 0.0201(10) 0.0162(11) 0.0255(12) 0.0022(9) 0.0082(8) 0.0013(8)
C2 0.0153(9) 0.0151(10) 0.0193(11) 0.0027(8) 0.0035(8) 0.0000(7)
C3 0.0217(10) 0.0172(11) 0.0236(12) 0.0071(9) 0.0046(8) 0.0022(8)
C4 0.0220(10) 0.0257(12) 0.0208(11) 0.0092(9) 0.0083(8) 0.0001(8)
C5 0.0159(9) 0.0281(12) 0.0208(11) 0.0061(9) 0.0072(8) 0.0028(8)
C6 0.0131(9) 0.0198(11) 0.0150(10) 0.0035(8) 0.0026(7) 0.0010(7)
C7 0.0148(9) 0.0219(11) 0.0214(11) 0.0059(9) 0.0070(8) 0.0043(8)
C8 0.0145(9) 0.0203(11) 0.0234(11) -0.0019(9) 0.0010(8) 0.0029(8)
C9 0.0187(10) 0.0272(13) 0.0430(15) 0.0018(11) -0.0022(10) -0.0039(9)
C10 0.0181(10) 0.0273(13) 0.0332(13) 0.0000(10) 0.0007(9) 0.0062(9)
C11 0.0277(12) 0.0483(16) 0.0194(12) -0.0053(11) 0.0002(9) 0.0125(11)
C12 0.0218(10) 0.0231(12) 0.0215(11) -0.0012(9) 0.0075(8) 0.0006(8)
C13 0.0276(11) 0.0314(13) 0.0199(12) -0.0037(10) 0.0020(9) 0.0013(9)
C14 0.0285(11) 0.0360(14) 0.0249(12) 0.0014(10) 0.0139(9) 0.0018(10)
C15 0.0292(11) 0.0249(13) 0.0279(13) -0.0040(10) 0.0086(10) 0.0042(9)
C16 0.0167(10) 0.0219(12) 0.0233(12) 0.0054(9) 0.0004(8) -0.0019(8)
C17 0.0226(11) 0.0233(12) 0.0295(13) 0.0028(10) -0.0016(9) -0.0043(9)
C18 0.0181(10) 0.0321(13) 0.0299(13) 0.0094(10) -0.0020(9) 0.0014(9)
C19 0.0316(12) 0.0308(13) 0.0198(12) -0.0006(10) 0.0025(9) -0.0024(10)
C20 0.0218(10) 0.0155(11) 0.0210(11) 0.0033(9) 0.0057(8) 0.0037(8)
C21 0.0290(12) 0.0235(12) 0.0362(14) 0.0068(10) 0.0132(10) 0.0089(9)
C22 0.0285(12) 0.0209(12) 0.0359(14) -0.0062(10) 0.0090(10) 0.0008(9)
C23 0.0471(14) 0.0198(12) 0.0307(13) 0.0081(10) 0.0162(11) 0.0030(10)
C24 0.0161(9) 0.0171(11) 0.0210(11) 0.0020(9) 0.0031(8) 0.0028(8)
C25 0.0147(9) 0.0175(11) 0.0235(11) 0.0045(9) 0.0069(8) 0.0039(7)
C26 0.0195(10) 0.0256(12) 0.0210(11) 0.0026(9) 0.0062(8) 0.0007(8)
C27 0.0192(10) 0.0289(13) 0.0297(13) -0.0023(10) 0.0023(9) 0.0022(9)
C28 0.0170(10) 0.0205(12) 0.0482(16) -0.0003(11) 0.0075(10) -0.0010(8)
C29 0.0231(11) 0.0235(12) 0.0419(15) 0.0082(11) 0.0132(10) -0.0009(9)
C30 0.0197(10) 0.0220(12) 0.0260(12) 0.0039(9) 0.0075(8) 0.0009(8)
Rh2 0.01301(7) 0.01749(9) 0.01193(8) 0.00239(6) 0.00351(6) 0.00292(6)
P3 0.0146(2) 0.0159(3) 0.0140(3) 0.0013(2) 0.00186(19) 0.00242(19)
P4 0.0138(2) 0.0180(3) 0.0147(3) 0.0033(2) 0.00349(19) 0.00260(19)
O2 0.0356(9) 0.0187(8) 0.0298(9) 0.0002(7) 0.0161(7) -0.0001(7)
N2 0.0150(8) 0.0206(9) 0.0157(9) 0.0032(7) 0.0043(6) 0.0024(6)
C31 0.0169(9) 0.0207(11) 0.0185(11) 0.0017(9) 0.0043(8) 0.0050(8)
C32 0.0176(9) 0.0214(11) 0.0176(11) 0.0018(9) 0.0054(8) 0.0021(8)
C33 0.0246(11) 0.0317(13) 0.0225(12) -0.0004(10) 0.0082(9) 0.0099(9)
C34 0.0312(12) 0.0433(15) 0.0185(12) -0.0035(10) 0.0102(9) 0.0091(10)
C35 0.0271(11) 0.0425(15) 0.0147(11) 0.0023(10) 0.0064(9) 0.0077(10)
C36 0.0166(9) 0.0283(12) 0.0157(11) 0.0041(9) 0.0046(8) 0.0017(8)
C37 0.0171(9) 0.0291(12) 0.0168(11) 0.0059(9) 0.0053(8) 0.0055(8)
C38 0.0158(9) 0.0202(11) 0.0282(12) 0.0061(9) 0.0019(8) 0.0002(8)
C39 0.0163(10) 0.0284(13) 0.0347(14) 0.0068(10) 0.0015(9) -0.0004(9)
C40 0.0259(11) 0.0178(12) 0.0403(14) 0.0018(10) 0.0039(10) -0.0002(9)
C41 0.0215(11) 0.0307(13) 0.0344(14) 0.0135(11) 0.0073(9) -0.0004(9)
C42 0.0204(10) 0.0196(11) 0.0157(10) 0.0019(8) 0.0011(8) 0.0025(8)
C43 0.0246(11) 0.0304(13) 0.0247(12) 0.0107(10) 0.0021(9) 0.0070(9)
C44 0.0251(11) 0.0270(13) 0.0240(12) 0.0089(10) 0.0034(9) 0.0002(9)
C45 0.0470(15) 0.0303(14) 0.0186(12) 0.0003(10) 0.0051(10) 0.0048(11)
C46 0.0179(10) 0.0254(12) 0.0217(11) 0.0041(9) 0.0018(8) -0.0030(8)
C47 0.0226(11) 0.0539(17) 0.0308(14) 0.0128(12) 0.0083(10) -0.0052(11)
C48 0.0252(12) 0.0520(17) 0.0269(13) 0.0074(12) -0.0035(10) -0.0091(11)
C49 0.0336(13) 0.0237(13) 0.0585(18) 0.0004(12) 0.0113(12) -0.0085(10)
C50 0.0278(11) 0.0211(12) 0.0261(12) 0.0035(10) -0.0005(9) 0.0082(9)
C51 0.0427(14) 0.0198(13) 0.0378(15) 0.0010(11) 0.0056(11) -0.0033(10)
C52 0.0617(18) 0.0256(14) 0.0412(17) 0.0086(12) -0.0099(14) 0.0123(13)
C53 0.0370(14) 0.0353(15) 0.0552(18) -0.0032(13) 0.0122(13) 0.0182(12)
C54 0.0162(9) 0.0212(11) 0.0173(11) 0.0050(9) 0.0037(8) 0.0047(8)
C55 0.0146(9) 0.0234(11) 0.0178(11) 0.0048(9) 0.0033(8) 0.0058(8)
C56 0.0211(10) 0.0245(12) 0.0162(11) 0.0027(9) 0.0049(8) 0.0020(8)
C57 0.0218(10) 0.0256(12) 0.0254(12) 0.0069(10) 0.0030(9) -0.0002(9)
C58 0.0210(10) 0.0353(14) 0.0248(12) 0.0141(10) 0.0091(9) 0.0044(9)
C59 0.0266(11) 0.0341(14) 0.0200(12) 0.0063(10) 0.0107(9) 0.0086(9)
C60 0.0211(10) 0.0234(12) 0.0187(11) 0.0023(9) 0.0051(8) 0.0053(8)

loop_
_atom_type_symbol
_atom_type_description
_atom_type_scat_dispersion_real
_atom_type_scat_dispersion_imag
_atom_type_scat_source
C C 0.0033 0.0016 'International Tables Vol C Tables 4.2.6.8 and 6.1.1.4'
H H 0.0000 0.0000 'International Tables Vol C Tables 4.2.6.8 and 6.1.1.4'
N N 0.0061 0.0033 'International Tables Vol C Tables 4.2.6.8 and 6.1.1.4'
O O 0.0106 0.0060 'International Tables Vol C Tables 4.2.6.8 and 6.1.1.4'
P P 0.1023 0.0942 'International Tables Vol C Tables 4.2.6.8 and 6.1.1.4'
Rh Rh -1.1178 0.9187 'International Tables Vol C Tables 4.2.6.8 and 6.1.1.4'

loop_
_geom_angle_atom_site_label_1
_geom_angle_atom_site_label_2
_geom_angle_atom_site_label_3
_geom_angle
C24 Rh1 N1 178.42(7)
C24 Rh1 P1 97.80(6)
N1 Rh1 P1 81.29(5)
C24 Rh1 P2 97.62(6)
N1 Rh1 P2 82.99(5)
P1 Rh1 P2 160.08(2)
C7 P1 C20 100.58(10)
C7 P1 C16 104.85(10)
C20 P1 C16 109.52(10)
C7 P1 Rh1 100.38(7)
C20 P1 Rh1 127.17(7)
C16 P1 Rh1 110.94(7)
C1 P2 C12 101.80(10)
C1 P2 C8 101.90(10)
C12 P2 C8 110.67(9)
C1 P2 Rh1 99.96(7)
C12 P2 Rh1 117.09(7)
C8 P2 Rh1 121.17(7)
C6 N1 C2 117.92(17)
C6 N1 Rh1 121.14(13)
C2 N1 Rh1 120.93(13)
C2 C1 P2 113.11(14)
C2 C1 H1A 109.0
P2 C1 H1A 109.0
C2 C1 H1B 109.0
P2 C1 H1B 109.0
H1A C1 H1B 107.8
N1 C2 C3 121.96(18)
N1 C2 C1 116.09(17)
C3 C2 C1 121.68(18)
C4 C3 C2 119.59(19)
C4 C3 H3 120.2
C2 C3 H3 120.2
C5 C4 C3 118.77(19)
C5 C4 H4 120.6
C3 C4 H4 120.6
C4 C5 C6 119.70(19)
C4 C5 H5 120.2
C6 C5 H5 120.2
N1 C6 C5 121.91(18)
N1 C6 C7 117.00(17)
C5 C6 C7 121.10(18)
C6 C7 P1 111.65(14)
C6 C7 H7A 109.3
P1 C7 H7A 109.3
C6 C7 H7B 109.3
P1 C7 H7B 109.3
H7A C7 H7B 108.0
C9 C8 C10 108.96(17)
C9 C8 C11 108.40(19)
C10 C8 C11 108.43(18)
C9 C8 P2 109.29(15)
C10 C8 P2 116.03(15)
C11 C8 P2 105.48(14)
C8 C9 H9A 109.5
C8 C9 H9B 109.5
H9A C9 H9B 109.5
C8 C9 H9C 109.5
H9A C9 H9C 109.5
H9B C9 H9C 109.5
C8 C10 H10A 109.5
C8 C10 H10B 109.5
H10A C10 H10B 109.5
C8 C10 H10C 109.5
H10A C10 H10C 109.5
H10B C10 H10C 109.5
C8 C11 H11A 109.5
C8 C11 H11B 109.5
H11A C11 H11B 109.5
C8 C11 H11C 109.5
H11A C11 H11C 109.5
H11B C11 H11C 109.5
C15 C12 C14 109.27(17)
C15 C12 C13 108.24(18)
C14 C12 C13 108.40(18)
C15 C12 P2 115.36(15)
C14 C12 P2 109.53(15)
C13 C12 P2 105.80(14)
C12 C13 H13A 109.5
C12 C13 H13B 109.5
H13A C13 H13B 109.5
C12 C13 H13C 109.5
H13A C13 H13C 109.5
H13B C13 H13C 109.5
C12 C14 H14A 109.5
C12 C14 H14B 109.5
H14A C14 H14B 109.5
C12 C14 H14C 109.5
H14A C14 H14C 109.5
H14B C14 H14C 109.5
C12 C15 H15A 109.5
C12 C15 H15B 109.5
H15A C15 H15B 109.5
C12 C15 H15C 109.5
H15A C15 H15C 109.5
H15B C15 H15C 109.5
C18 C16 C17 108.18(17)
C18 C16 C19 109.78(18)
C17 C16 C19 107.35(18)
C18 C16 P1 115.69(16)
C17 C16 P1 106.90(14)
C19 C16 P1 108.60(14)
C16 C17 H17A 109.5
C16 C17 H17B 109.5
H17A C17 H17B 109.5
C16 C17 H17C 109.5
H17A C17 H17C 109.5
H17B C17 H17C 109.5
C16 C18 H18A 109.5
C16 C18 H18B 109.5
H18A C18 H18B 109.5
C16 C18 H18C 109.5
H18A C18 H18C 109.5
H18B C18 H18C 109.5
C16 C19 H19A 109.5
C16 C19 H19B 109.5
H19A C19 H19B 109.5
C16 C19 H19C 109.5
H19A C19 H19C 109.5
H19B C19 H19C 109.5
C23 C20 C22 108.00(18)
C23 C20 C21 109.85(18)
C22 C20 C21 107.41(18)
C23 C20 P1 110.10(15)
C22 C20 P1 106.58(14)
C21 C20 P1 114.62(15)
C20 C21 H21A 109.5
C20 C21 H21B 109.5
H21A C21 H21B 109.5
C20 C21 H21C 109.5
H21A C21 H21C 109.5
H21B C21 H21C 109.5
C20 C22 H22A 109.5
C20 C22 H22B 109.5
H22A C22 H22B 109.5
C20 C22 H22C 109.5
H22A C22 H22C 109.5
H22B C22 H22C 109.5
C20 C23 H23A 109.5
C20 C23 H23B 109.5
H23A C23 H23B 109.5
C20 C23 H23C 109.5
H23A C23 H23C 109.5
H23B C23 H23C 109.5
O1 C24 C25 114.37(18)
O1 C24 Rh1 124.73(15)
C25 C24 Rh1 120.89(14)
C26 C25 C30 117.8(2)
C26 C25 C24 122.39(18)
C30 C25 C24 119.76(19)
C25 C26 C27 121.3(2)
C25 C26 H26 119.4
C27 C26 H26 119.4
C28 C27 C26 120.0(2)
C28 C27 H27 120.0
C26 C27 H27 120.0
C27 C28 C29 119.6(2)
C27 C28 H28 120.2
C29 C28 H28 120.2
C30 C29 C28 120.0(2)
C30 C29 H29 120.0
C28 C29 H29 120.0
C29 C30 C25 121.2(2)
C29 C30 H30 119.4
C25 C30 H30 119.4
C54 Rh2 N2 177.42(7)
C54 Rh2 P3 96.87(6)
N2 Rh2 P3 81.72(5)
C54 Rh2 P4 98.32(6)
N2 Rh2 P4 82.78(5)
P3 Rh2 P4 162.75(2)
C31 P3 C38 104.09(10)
C31 P3 C42 100.42(9)
C38 P3 C42 109.95(10)
C31 P3 Rh2 100.84(7)
C38 P3 Rh2 111.09(7)
C42 P3 Rh2 126.83(7)
C37 P4 C50 101.46(10)
C37 P4 C46 101.81(10)
C50 P4 C46 111.10(10)
C37 P4 Rh2 99.34(7)
C50 P4 Rh2 118.62(8)
C46 P4 Rh2 119.91(7)
C32 N2 C36 118.17(17)
C32 N2 Rh2 121.33(13)
C36 N2 Rh2 120.49(13)
C32 C31 P3 112.23(14)
C32 C31 H31A 109.2
P3 C31 H31A 109.2
C32 C31 H31B 109.2
P3 C31 H31B 109.2
H31A C31 H31B 107.9
N2 C32 C33 121.94(19)
N2 C32 C31 117.38(17)
C33 C32 C31 120.68(18)
C34 C33 C32 119.3(2)
C34 C33 H33 120.4
C32 C33 H33 120.4
C35 C34 C33 119.3(2)
C35 C34 H34 120.4
C33 C34 H34 120.4
C34 C35 C36 119.1(2)
C34 C35 H35 120.4
C36 C35 H35 120.4
N2 C36 C35 122.05(19)
N2 C36 C37 116.80(18)
C35 C36 C37 121.05(19)
C36 C37 P4 112.17(14)
C36 C37 H37A 109.2
P4 C37 H37A 109.2
C36 C37 H37B 109.2
P4 C37 H37B 109.2
H37A C37 H37B 107.9
C41 C38 C39 108.69(17)
C41 C38 C40 107.29(18)
C39 C38 C40 109.72(18)
C41 C38 P3 106.14(15)
C39 C38 P3 116.21(15)
C40 C38 P3 108.40(14)
C38 C39 H39A 109.5
C38 C39 H39B 109.5
H39A C39 H39B 109.5
C38 C39 H39C 109.5
H39A C39 H39C 109.5
H39B C39 H39C 109.5
C38 C40 H40A 109.5
C38 C40 H40B 109.5
H40A C40 H40B 109.5
C38 C40 H40C 109.5
H40A C40 H40C 109.5
H40B C40 H40C 109.5
C38 C41 H41A 109.5
C38 C41 H41B 109.5
H41A C41 H41B 109.5
C38 C41 H41C 109.5
H41A C41 H41C 109.5
H41B C41 H41C 109.5
C44 C42 C45 107.79(18)
C44 C42 C43 108.17(17)
C45 C42 C43 109.47(18)
C44 C42 P3 106.69(14)
C45 C42 P3 109.92(15)
C43 C42 P3 114.55(15)
C42 C43 H43A 109.5
C42 C43 H43B 109.5
H43A C43 H43B 109.5
C42 C43 H43C 109.5
H43A C43 H43C 109.5
H43B C43 H43C 109.5
C42 C44 H44A 109.5
C42 C44 H44B 109.5
H44A C44 H44B 109.5
C42 C44 H44C 109.5
H44A C44 H44C 109.5
H44B C44 H44C 109.5
C42 C45 H45A 109.5
C42 C45 H45B 109.5
H45A C45 H45B 109.5
C42 C45 H45C 109.5
H45A C45 H45C 109.5
H45B C45 H45C 109.5
C49 C46 C47 109.0(2)
C49 C46 C48 109.4(2)
C47 C46 C48 107.44(18)
C49 C46 P4 104.67(15)
C47 C46 P4 110.26(16)
C48 C46 P4 115.91(16)
C46 C47 H47A 109.5
C46 C47 H47B 109.5
H47A C47 H47B 109.5
C46 C47 H47C 109.5
H47A C47 H47C 109.5
H47B C47 H47C 109.5
C46 C48 H48A 109.5
C46 C48 H48B 109.5
H48A C48 H48B 109.5
C46 C48 H48C 109.5
H48A C48 H48C 109.5
H48B C48 H48C 109.5
C46 C49 H49A 109.5
C46 C49 H49B 109.5
H49A C49 H49B 109.5
C46 C49 H49C 109.5
H49A C49 H49C 109.5
H49B C49 H49C 109.5
C53 C50 C51 107.6(2)
C53 C50 C52 110.3(2)
C51 C50 C52 107.7(2)
C53 C50 P4 110.26(17)
C51 C50 P4 105.09(15)
C52 C50 P4 115.47(17)
C50 C51 H51A 109.5
C50 C51 H51B 109.5
H51A C51 H51B 109.5
C50 C51 H51C 109.5
H51A C51 H51C 109.5
H51B C51 H51C 109.5
C50 C52 H52A 109.5
C50 C52 H52B 109.5
H52A C52 H52B 109.5
C50 C52 H52C 109.5
H52A C52 H52C 109.5
H52B C52 H52C 109.5
C50 C53 H53A 109.5
C50 C53 H53B 109.5
H53A C53 H53B 109.5
C50 C53 H53C 109.5
H53A C53 H53C 109.5
H53B C53 H53C 109.5
O2 C54 C55 115.40(18)
O2 C54 Rh2 123.95(15)
C55 C54 Rh2 120.60(15)
C56 C55 C60 118.54(19)
C56 C55 C54 121.41(18)
C60 C55 C54 119.96(19)
C55 C56 C57 121.4(2)
C55 C56 H56 119.3
C57 C56 H56 119.3
C56 C57 C58 119.6(2)
C56 C57 H57 120.2
C58 C57 H57 120.2
C59 C58 C57 119.7(2)
C59 C58 H58 120.2
C57 C58 H58 120.2
C60 C59 C58 120.4(2)
C60 C59 H59 119.8
C58 C59 H59 119.8
C59 C60 C55 120.4(2)
C59 C60 H60 119.8
C55 C60 H60 119.8

loop_
_geom_bond_atom_site_label_1
_geom_bond_atom_site_label_2
_geom_bond_distance
Rh1 C24 1.993(2)
Rh1 N1 2.1475(17)
Rh1 P1 2.2863(8)
Rh1 P2 2.2872(8)
P1 C7 1.855(2)
P1 C20 1.892(2)
P1 C16 1.892(2)
P2 C1 1.847(2)
P2 C12 1.888(2)
P2 C8 1.894(2)
O1 C24 1.235(2)
N1 C6 1.359(2)
N1 C2 1.363(3)
C1 C2 1.502(3)
C1 H1A 0.9900
C1 H1B 0.9900
C2 C3 1.386(3)
C3 C4 1.384(3)
C3 H3 0.9500
C4 C5 1.380(3)
C4 H4 0.9500
C5 C6 1.389(3)
C5 H5 0.9500
C6 C7 1.503(3)
C7 H7A 0.9900
C7 H7B 0.9900
C8 C9 1.529(3)
C8 C10 1.530(3)
C8 C11 1.533(3)
C9 H9A 0.9800
C9 H9B 0.9800
C9 H9C 0.9800
C10 H10A 0.9800
C10 H10B 0.9800
C10 H10C 0.9800
C11 H11A 0.9800
C11 H11B 0.9800
C11 H11C 0.9800
C12 C15 1.536(3)
C12 C14 1.537(3)
C12 C13 1.542(3)
C13 H13A 0.9800
C13 H13B 0.9800
C13 H13C 0.9800
C14 H14A 0.9800
C14 H14B 0.9800
C14 H14C 0.9800
C15 H15A 0.9800
C15 H15B 0.9800
C15 H15C 0.9800
C16 C18 1.534(3)
C16 C17 1.539(3)
C16 C19 1.540(3)
C17 H17A 0.9800
C17 H17B 0.9800
C17 H17C 0.9800
C18 H18A 0.9800
C18 H18B 0.9800
C18 H18C 0.9800
C19 H19A 0.9800
C19 H19B 0.9800
C19 H19C 0.9800
C20 C23 1.525(3)
C20 C22 1.527(3)
C20 C21 1.538(3)
C21 H21A 0.9800
C21 H21B 0.9800
C21 H21C 0.9800
C22 H22A 0.9800
C22 H22B 0.9800
C22 H22C 0.9800
C23 H23A 0.9800
C23 H23B 0.9800
C23 H23C 0.9800
C24 C25 1.534(3)
C25 C26 1.388(3)
C25 C30 1.395(3)
C26 C27 1.391(3)
C26 H26 0.9500
C27 C28 1.377(3)
C27 H27 0.9500
C28 C29 1.389(3)
C28 H28 0.9500
C29 C30 1.383(3)
C29 H29 0.9500
C30 H30 0.9500
Rh2 C54 1.984(2)
Rh2 N2 2.1410(17)
Rh2 P3 2.2879(9)
Rh2 P4 2.2963(10)
P3 C31 1.852(2)
P3 C38 1.890(2)
P3 C42 1.892(2)
P4 C37 1.849(2)
P4 C50 1.878(2)
P4 C46 1.893(2)
O2 C54 1.241(2)
N2 C32 1.355(2)
N2 C36 1.360(3)
C31 C32 1.507(3)
C31 H31A 0.9900
C31 H31B 0.9900
C32 C33 1.386(3)
C33 C34 1.384(3)
C33 H33 0.9500
C34 C35 1.381(3)
C34 H34 0.9500
C35 C36 1.385(3)
C35 H35 0.9500
C36 C37 1.498(3)
C37 H37A 0.9900
C37 H37B 0.9900
C38 C41 1.537(3)
C38 C39 1.538(3)
C38 C40 1.540(3)
C39 H39A 0.9800
C39 H39B 0.9800
C39 H39C 0.9800
C40 H40A 0.9800
C40 H40B 0.9800
C40 H40C 0.9800
C41 H41A 0.9800
C41 H41B 0.9800
C41 H41C 0.9800
C42 C44 1.531(3)
C42 C45 1.533(3)
C42 C43 1.534(3)
C43 H43A 0.9800
C43 H43B 0.9800
C43 H43C 0.9800
C44 H44A 0.9800
C44 H44B 0.9800
C44 H44C 0.9800
C45 H45A 0.9800
C45 H45B 0.9800
C45 H45C 0.9800
C46 C49 1.523(3)
C46 C47 1.532(3)
C46 C48 1.535(3)
C47 H47A 0.9800
C47 H47B 0.9800
C47 H47C 0.9800
C48 H48A 0.9800
C48 H48B 0.9800
C48 H48C 0.9800
C49 H49A 0.9800
C49 H49B 0.9800
C49 H49C 0.9800
C50 C53 1.533(3)
C50 C51 1.536(3)
C50 C52 1.536(3)
C51 H51A 0.9800
C51 H51B 0.9800
C51 H51C 0.9800
C52 H52A 0.9800
C52 H52B 0.9800
C52 H52C 0.9800
C53 H53A 0.9800
C53 H53B 0.9800
C53 H53C 0.9800
C54 C55 1.527(3)
C55 C56 1.384(3)
C55 C60 1.399(3)
C56 C57 1.386(3)
C56 H56 0.9500
C57 C58 1.389(3)
C57 H57 0.9500
C58 C59 1.386(3)
C58 H58 0.9500
C59 C60 1.383(3)
C59 H59 0.9500
C60 H60 0.9500

loop_
_geom_torsion_atom_site_label_1
_geom_torsion_atom_site_label_2
_geom_torsion_atom_site_label_3
_geom_torsion_atom_site_label_4
_geom_torsion
C12 P2 C1 C2 -147.97(15)
C8 P2 C1 C2 97.66(16)
Rh1 P2 C1 C2 -27.38(15)
C6 N1 C2 C3 -4.5(3)
Rh1 N1 C2 C3 175.44(15)
C6 N1 C2 C1 169.61(17)
Rh1 N1 C2 C1 -10.4(2)
P2 C1 C2 N1 26.3(2)
P2 C1 C2 C3 -159.54(17)
N1 C2 C3 C4 2.5(3)
C1 C2 C3 C4 -171.34(19)
C2 C3 C4 C5 0.5(3)
C3 C4 C5 C6 -1.4(3)
C2 N1 C6 C5 3.7(3)
Rh1 N1 C6 C5 -176.30(15)
C2 N1 C6 C7 -176.39(18)
Rh1 N1 C6 C7 3.6(2)
C4 C5 C6 N1 -0.8(3)
C4 C5 C6 C7 179.29(19)
N1 C6 C7 P1 18.9(2)
C5 C6 C7 P1 -161.13(16)
C20 P1 C7 C6 -160.36(14)
C16 P1 C7 C6 85.99(16)
Rh1 P1 C7 C6 -29.13(15)
C1 P2 C8 C9 -170.63(15)
C12 P2 C8 C9 81.74(17)
Rh1 P2 C8 C9 -61.11(16)
C1 P2 C8 C10 65.74(17)
C12 P2 C8 C10 -41.89(19)
Rh1 P2 C8 C10 175.26(13)
C1 P2 C8 C11 -54.28(17)
C12 P2 C8 C11 -161.91(15)
Rh1 P2 C8 C11 55.24(17)
C1 P2 C12 C15 -40.97(17)
C8 P2 C12 C15 66.73(18)
Rh1 P2 C12 C15 -148.74(13)
C1 P2 C12 C14 -164.73(15)
C8 P2 C12 C14 -57.03(17)
Rh1 P2 C12 C14 87.50(15)
C1 P2 C12 C13 78.64(16)
C8 P2 C12 C13 -173.66(14)
Rh1 P2 C12 C13 -29.14(16)
C7 P1 C16 C18 65.84(17)
C20 P1 C16 C18 -41.35(18)
Rh1 P1 C16 C18 173.37(14)
C7 P1 C16 C17 -54.69(16)
C20 P1 C16 C17 -161.88(14)
Rh1 P1 C16 C17 52.83(15)
C7 P1 C16 C19 -170.22(14)
C20 P1 C16 C19 82.58(16)
Rh1 P1 C16 C19 -62.70(15)
C7 P1 C20 C23 -166.15(15)
C16 P1 C20 C23 -56.10(17)
Rh1 P1 C20 C23 82.03(16)
C7 P1 C20 C22 76.96(15)
C16 P1 C20 C22 -172.99(14)
Rh1 P1 C20 C22 -34.86(17)
C7 P1 C20 C21 -41.71(17)
C16 P1 C20 C21 68.34(18)
Rh1 P1 C20 C21 -153.54(13)
O1 C24 C25 C26 177.26(18)
Rh1 C24 C25 C26 -1.5(3)
O1 C24 C25 C30 -2.2(3)
Rh1 C24 C25 C30 179.06(15)
C30 C25 C26 C27 0.7(3)
C24 C25 C26 C27 -178.78(18)
C25 C26 C27 C28 -0.2(3)
C26 C27 C28 C29 -0.5(3)
C27 C28 C29 C30 0.7(3)
C28 C29 C30 C25 -0.3(3)
C26 C25 C30 C29 -0.4(3)
C24 C25 C30 C29 179.03(18)
C38 P3 C31 C32 90.57(16)
C42 P3 C31 C32 -155.62(15)
Rh2 P3 C31 C32 -24.64(15)
C36 N2 C32 C33 4.6(3)
Rh2 N2 C32 C33 -173.97(16)
C36 N2 C32 C31 -175.53(18)
Rh2 N2 C32 C31 5.9(2)
P3 C31 C32 N2 14.4(2)
P3 C31 C32 C33 -165.69(17)
N2 C32 C33 C34 -1.5(3)
C31 C32 C33 C34 178.6(2)
C32 C33 C34 C35 -1.8(4)
C33 C34 C35 C36 1.9(4)
C32 N2 C36 C35 -4.5(3)
Rh2 N2 C36 C35 174.07(17)
C32 N2 C36 C37 172.10(18)
Rh2 N2 C36 C37 -9.3(2)
C34 C35 C36 N2 1.3(3)
C34 C35 C36 C37 -175.2(2)
N2 C36 C37 P4 27.8(2)
C35 C36 C37 P4 -155.56(18)
C50 P4 C37 C36 -152.04(15)
C46 P4 C37 C36 93.28(16)
Rh2 P4 C37 C36 -30.13(16)
C31 P3 C38 C41 -56.71(15)
C42 P3 C38 C41 -163.54(13)
Rh2 P3 C38 C41 51.02(15)
C31 P3 C38 C39 64.24(18)
C42 P3 C38 C39 -42.59(19)
Rh2 P3 C38 C39 171.97(14)
C31 P3 C38 C40 -171.70(14)
C42 P3 C38 C40 81.47(16)
Rh2 P3 C38 C40 -63.97(15)
C31 P3 C42 C44 77.66(15)
C38 P3 C42 C44 -173.07(14)
Rh2 P3 C42 C44 -34.47(17)
C31 P3 C42 C45 -165.74(15)
C38 P3 C42 C45 -56.46(17)
Rh2 P3 C42 C45 82.14(16)
C31 P3 C42 C43 -42.00(17)
C38 P3 C42 C43 67.28(18)
Rh2 P3 C42 C43 -154.12(13)
C37 P4 C46 C49 -62.01(17)
C50 P4 C46 C49 -169.37(16)
Rh2 P4 C46 C49 46.13(17)
C37 P4 C46 C47 -179.11(16)
C50 P4 C46 C47 73.54(18)
Rh2 P4 C46 C47 -70.96(17)
C37 P4 C46 C48 58.57(19)
C50 P4 C46 C48 -48.8(2)
Rh2 P4 C46 C48 166.72(15)
C37 P4 C50 C53 -173.29(16)
C46 P4 C50 C53 -65.71(19)
Rh2 P4 C50 C53 79.30(17)
C37 P4 C50 C51 71.00(17)
C46 P4 C50 C51 178.58(15)
Rh2 P4 C50 C51 -36.41(18)
C37 P4 C50 C52 -47.5(2)
C46 P4 C50 C52 60.1(2)
Rh2 P4 C50 C52 -154.87(17)
O2 C54 C55 C56 -170.72(18)
Rh2 C54 C55 C56 11.9(3)
O2 C54 C55 C60 12.7(3)
Rh2 C54 C55 C60 -164.72(15)
C60 C55 C56 C57 -0.9(3)
C54 C55 C56 C57 -177.53(18)
C55 C56 C57 C58 2.9(3)
C56 C57 C58 C59 -2.3(3)
C57 C58 C59 C60 -0.4(3)
C58 C59 C60 C55 2.5(3)
C56 C55 C60 C59 -1.9(3)
C54 C55 C60 C59 174.85(18)
